data_2241849
loop_
_publ_author_name
'Fortes, A. Dominic'
'Howard, Christopher M.'
'Wood, Ian G.'
'Gutmann, Matthias J.'

_publ_section_title
;
 Glycine zinc sulfate pentahydrate, redetermination at 10K from
 time-of-flight neutron Laue diffraction
;
_journal_coeditor_code WM5318
_journal_issue 10
_journal_name_full 'Acta Crystallographica Section E'
_journal_page_first 1438
_journal_page_last 1445
_journal_paper_doi 10.1107/S2056989016014304
_journal_volume 72
_journal_year 2016
_chemical_formula_iupac '[Zn (H2 O)6] [Zn (H2 O)4 (C2 H5 N O2)2] (S O4)2'
_chemical_formula_moiety 'C4 H18 N2 O8 Zn, H12 O6 Zn, 2(O4 S)'
_chemical_formula_sum 'C4 H30 N2 O22 S2 Zn2'
_chemical_formula_weight 653.20
_chemical_name_common 'glycine zinc sulfate pentahydrate'
_chemical_name_systematic
;
Hexaaquazinc(II) tetraaqua-diglycine zinc(II) bissulfate
;
_space_group_crystal_system triclinic
_space_group_IT_number 2
_space_group_name_Hall '-P 1'
_space_group_name_H-M_alt 'P -1'
_symmetry_space_group_name_Hall '-P 1'
_symmetry_space_group_name_H-M 'P -1'
_atom_sites_solution_hydrogens difmap
_audit_creation_method SHELXL-2014
_cell_angle_alpha 84.955(18)
_cell_angle_beta 83.25(2)
_cell_angle_gamma 83.042(19)
_cell_formula_units_Z 1
_cell_length_a 5.9601(15)
_cell_length_b 6.7670(17)
_cell_length_c 13.112(4)
_cell_measurement_reflns_used 550
_cell_measurement_temperature 10(2)
_cell_volume 519.8(2)
_computing_cell_refinement
;
<i>SXD2001</i> (Gutmann, 2005)
;
_computing_data_collection
;
<i>SXD2001</i> (Gutmann, 2005)
;
_computing_data_reduction
;
<i>SXD2001</i> (Gutmann, 2005)
;
_computing_molecular_graphics
;
DIAMOND (Putz & Brandenburg, 2006)
;
_computing_publication_material
;
publCIF (Westrip, 2010)
;
_computing_structure_refinement
;
SHELXL2014 (Sheldrick, 2015b; Gruene <i>et al.</i>,  2014)
;
_computing_structure_solution
;
SHELXT2014 (Sheldrick, 2015a; Gruene <i>et al.</i>,  2014)
;
_diffrn_ambient_temperature 10(2)
_diffrn_measured_fraction_theta_full 0.720
_diffrn_measured_fraction_theta_max 0.182
_diffrn_measurement_device_type SXD
_diffrn_measurement_method 'time-of-flight LAUE diffraction'
_diffrn_radiation_source 'ISIS neutron spallation source'
_diffrn_radiation_type neutron
_diffrn_radiation_wavelength 0.48-7.0
_diffrn_reflns_av_R_equivalents 0.0892
_diffrn_reflns_limit_h_max 15
_diffrn_reflns_limit_h_min -15
_diffrn_reflns_limit_k_max 16
_diffrn_reflns_limit_k_min -18
_diffrn_reflns_limit_l_max 29
_diffrn_reflns_limit_l_min -28
_diffrn_reflns_number 8296
_diffrn_reflns_theta_full 25.242
_diffrn_reflns_theta_max 87.429
_diffrn_reflns_theta_min 8.174
_diffrn_standards_decay_% 0
_diffrn_standards_interval_count 0
_diffrn_standards_interval_time 0
_diffrn_standards_number 0
_exptl_absorpt_coefficient_mu '5.0165 + 0.0182 * \l'
_exptl_absorpt_correction_type numerical
_exptl_absorpt_process_details
;
The linear absorption coefficient is wavelength dependent
and is calculated as:
         \m = 5.0165 + 0.0182 * \l  [cm^-1^]
as determined by Gaussian integration in <i>SXD2001</i> (Gutmann, 2005)
;
_exptl_crystal_colour colourless
_exptl_crystal_density_diffrn 2.086
_exptl_crystal_density_method 'not measured'
_exptl_crystal_description tabular
_exptl_crystal_F_000 336
_exptl_crystal_size_max 4
_exptl_crystal_size_mid 2.5
_exptl_crystal_size_min 1
_refine_diff_density_max 3.197
_refine_diff_density_min -3.470
_refine_ls_extinction_coef 0.0386(18)
_refine_ls_extinction_expression Fc^*^=kFc[1+0.001xFc^2^\l^3^/sin(2\q)]^-1/4^
_refine_ls_extinction_method SHELXL
_refine_ls_goodness_of_fit_ref 1.092
_refine_ls_hydrogen_treatment refall
_refine_ls_matrix_type full
_refine_ls_number_parameters 291
_refine_ls_number_reflns 8296
_refine_ls_number_restraints 12
_refine_ls_restrained_S_all 1.091
_refine_ls_R_factor_all 0.0892
_refine_ls_R_factor_gt 0.0892
_refine_ls_shift/su_max 0.000
_refine_ls_shift/su_mean 0.000
_refine_ls_structure_factor_coef Fsqd
_refine_ls_weighting_details 'w=1/[\s^2^(Fo^2^)+(0.1376P)^2^+36.2519P] where P=(Fo^2^+2Fc^2^)/3'
_refine_ls_weighting_scheme calc
_refine_ls_wR_factor_gt 0.2456
_refine_ls_wR_factor_ref 0.2456
_reflns_number_gt 8296
_reflns_number_total 8296
_reflns_threshold_expression 'I > 2\s(I)'
_cod_data_source_file wm5318sup1.cif
_cod_data_source_block I
_cod_database_code 2241849
_shelx_space_group_comment
;
The symmetry employed for this shelxl refinement is uniquely defined
by the following loop, which should always be used as a source of
symmetry information in preference to the above space-group names.
They are only intended as comments.
;
_shelxl_version_number 2.014

loop_
_space_group_symop_operation_xyz
'x, y, z'
'-x, -y, -z'

loop_
_atom_site_type_symbol
_atom_site_label
_atom_site_fract_x
_atom_site_fract_y
_atom_site_fract_z
_atom_site_U_iso_or_equiv
_atom_site_adp_type
_atom_site_calc_flag
_atom_site_occupancy
S S1 0.0141(6) 0.9128(6) 0.1847(4) 0.0008(6) Uani d 1
O O1 0.1809(4) 1.0196(3) 0.1159(2) 0.0036(4) Uani d 1
O O2 -0.0249(4) 0.7303(3) 0.1375(2) 0.0037(4) Uani d 1
O O3 -0.2027(4) 1.0416(3) 0.2010(2) 0.0040(4) Uani d 1
O O4 0.1050(4) 0.8522(4) 0.2845(2) 0.0038(3) Uani d 1
Zn Zn1 0.5000 0.0000 0.5000 0.0017(4) Uani d 1
O O5 0.1954(4) 0.1618(4) 0.5392(2) 0.0049(4) Uani d 1
H H5A 0.0913(11) 0.1389(11) 0.6009(6) 0.0198(11) Uani d 1
H H5B 0.0998(10) 0.2109(9) 0.4826(6) 0.0170(10) Uani d 1
O O6 0.4360(4) 0.0464(4) 0.3456(2) 0.0043(4) Uani d 1
H H6A 0.5654(10) 0.0305(9) 0.2922(5) 0.0162(10) Uani d 1
H H6B 0.3082(10) -0.0116(10) 0.3229(6) 0.0179(11) Uani d 1
O O7 0.6512(4) 0.2793(4) 0.4768(2) 0.0037(3) Uani d 1
O O8 0.9812(4) 0.3195(4) 0.3809(2) 0.0060(4) Uani d 1
N N1 0.3991(2) 0.5025(2) 0.34432(14) 0.0044(2) Uani d 1
H H1N 0.3634(11) 0.5559(12) 0.4165(6) 0.0218(13) Uani d 1
H H2N 0.3159(12) 0.6073(10) 0.2963(7) 0.0212(12) Uani d 1
H H3N 0.3294(11) 0.3719(9) 0.3435(6) 0.0199(12) Uani d 1
C C1 0.7711(3) 0.3465(3) 0.39746(19) 0.0029(3) Uani d 1
C C2 0.6484(3) 0.4781(3) 0.3163(2) 0.0041(3) Uani d 1
H H2A 0.7111(11) 0.6233(9) 0.3086(7) 0.0220(13) Uani d 1
H H2B 0.6871(11) 0.4134(12) 0.2420(6) 0.0222(13) Uani d 1
Zn Zn2 0.5000 0.5000 0.0000 0.0008(3) Uani d 1
O O9 0.2958(4) 0.3897(3) 0.1320(2) 0.0045(4) Uani d 1
H H9A 0.2434(11) 0.2593(8) 0.1279(6) 0.0175(11) Uani d 1
H H9B 0.1606(10) 0.4824(9) 0.1443(6) 0.0190(11) Uani d 1
O O10 0.7911(4) 0.3443(4) 0.0509(2) 0.0048(4) Uani d 1
H H10A 0.7828(12) 0.2322(9) 0.1030(6) 0.0180(10) Uani d 1
H H10B 0.8989(11) 0.2959(10) -0.0061(6) 0.0197(11) Uani d 1
O O11 0.5434(4) 0.7298(4) 0.0881(2) 0.0054(4) Uani d 1
H H11A 0.6938(9) 0.7484(9) 0.1036(6) 0.0182(11) Uani d 1
H H11B 0.4422(10) 0.8523(8) 0.0915(7) 0.0200(12) Uani d 1

loop_
_atom_site_aniso_label
_atom_site_aniso_U_11
_atom_site_aniso_U_22
_atom_site_aniso_U_33
_atom_site_aniso_U_12
_atom_site_aniso_U_13
_atom_site_aniso_U_23
S1 0.0006(10) 0.0009(11) 0.0010(18) 0.0001(8) -0.0003(9) 0.0000(11)
O1 0.0027(6) 0.0037(7) 0.0038(10) -0.0006(5) 0.0016(5) 0.0001(7)
O2 0.0029(6) 0.0028(6) 0.0058(11) -0.0007(5) -0.0007(6) -0.0012(7)
O3 0.0017(6) 0.0040(7) 0.0053(11) 0.0018(5) 0.0010(6) 0.0000(7)
O4 0.0039(6) 0.0054(7) 0.0018(10) 0.0001(5) -0.0015(6) 0.0011(7)
Zn1 0.0015(4) 0.0017(4) 0.0017(5) -0.0001(3) -0.0001(3) 0.0000(3)
O5 0.0036(7) 0.0071(8) 0.0032(11) 0.0014(5) -0.0002(6) 0.0011(7)
H5A 0.015(2) 0.028(3) 0.014(3) -0.0027(18) 0.0046(18) 0.002(2)
H5B 0.015(2) 0.019(2) 0.016(3) 0.0017(15) -0.0065(17) 0.004(2)
O6 0.0041(7) 0.0064(7) 0.0021(11) -0.0005(5) -0.0004(6) 0.0002(7)
H6A 0.0142(18) 0.021(2) 0.013(3) -0.0020(15) 0.0034(16) -0.005(2)
H6B 0.017(2) 0.023(2) 0.017(3) -0.0076(17) -0.0052(18) -0.005(2)
O7 0.0042(6) 0.0041(7) 0.0026(10) -0.0011(5) -0.0004(6) 0.0014(7)
O8 0.0028(7) 0.0091(9) 0.0050(12) 0.0008(5) 0.0001(6) 0.0022(8)
N1 0.0030(4) 0.0057(5) 0.0041(7) 0.0012(3) -0.0013(4) 0.0004(5)
H1N 0.017(2) 0.033(3) 0.015(3) 0.002(2) 0.0004(19) -0.009(3)
H2N 0.019(2) 0.020(2) 0.025(4) 0.0015(18) -0.011(2) 0.006(2)
H3N 0.018(2) 0.015(2) 0.027(4) -0.0066(16) -0.001(2) 0.001(2)
C1 0.0020(5) 0.0034(6) 0.0032(9) 0.0000(4) -0.0011(5) 0.0007(6)
C2 0.0042(6) 0.0047(6) 0.0030(9) -0.0002(4) -0.0004(5) 0.0017(6)
H2A 0.020(2) 0.013(2) 0.033(4) -0.0078(17) -0.005(2) 0.007(2)
H2B 0.018(2) 0.035(3) 0.013(3) 0.007(2) -0.0031(19) -0.006(3)
Zn2 0.0008(4) 0.0008(4) 0.0009(5) -0.0001(3) -0.0001(3) 0.0001(3)
O9 0.0045(7) 0.0035(7) 0.0050(11) -0.0005(5) 0.0005(6) 0.0004(7)
H9A 0.021(2) 0.0115(17) 0.021(3) -0.0064(15) -0.001(2) -0.001(2)
H9B 0.0135(19) 0.016(2) 0.024(4) 0.0064(14) 0.0009(18) -0.001(2)
O10 0.0039(7) 0.0047(7) 0.0050(11) 0.0019(5) -0.0012(6) 0.0010(7)
H10A 0.024(3) 0.015(2) 0.013(3) 0.0011(17) 0.0002(19) 0.0054(19)
H10B 0.020(2) 0.020(2) 0.016(3) 0.0065(17) 0.0040(19) -0.002(2)
O11 0.0033(6) 0.0048(7) 0.0086(12) 0.0002(5) -0.0015(6) -0.0033(8)
H11A 0.0091(16) 0.022(2) 0.025(3) -0.0030(15) -0.0057(17) -0.004(2)
H11B 0.017(2) 0.0118(18) 0.031(4) 0.0059(14) -0.003(2) -0.006(2)

loop_
_atom_type_symbol
_atom_type_description
_atom_type_scat_dispersion_real
_atom_type_scat_dispersion_imag
_atom_type_scat_source
C C 0.0000 0.0000 'Neutron Data Booklet, ILL Grenoble, France (2003) ISBN 0-9704143-7-4'
H H 0.0000 0.0000 'Neutron Data Booklet, ILL Grenoble, France (2003) ISBN 0-9704143-7-4'
N N 0.0000 0.0000 'Neutron Data Booklet, ILL Grenoble, France (2003) ISBN 0-9704143-7-4'
O O 0.0000 0.0000 'Neutron Data Booklet, ILL Grenoble, France (2003) ISBN 0-9704143-7-4'
S S 0.0000 0.0000 'Neutron Data Booklet, ILL Grenoble, France (2003) ISBN 0-9704143-7-4'
Zn Zn 0.0000 0.0000 'Neutron Data Booklet, ILL Grenoble, France (2003) ISBN 0-9704143-7-4'

loop_
_exptl_crystal_face_index_h
_exptl_crystal_face_index_k
_exptl_crystal_face_index_l
_exptl_crystal_face_perp_dist
1 0 0 5.5455
0 0 1 3.6000
0 1 0 2.0000
0 1 -1 1.0000
0 1 1 3.2727
0 1 -2 1.4545
-1 0 2 5.4545
-1 -1 1 4.5818
1 0 2 6.1818
-1 -1 0 5.0909

loop_
_geom_angle_atom_site_label_1
_geom_angle_atom_site_label_2
_geom_angle_atom_site_label_3
_geom_angle_site_symmetry_1
_geom_angle_site_symmetry_3
_geom_angle
O3 S1 O1 . . 110.2(3)
O3 S1 O4 . . 110.1(3)
O1 S1 O4 . . 109.5(3)
O3 S1 O2 . . 109.3(3)
O1 S1 O2 . . 109.3(3)
O4 S1 O2 . . 108.4(3)
O5 Zn1 O5 . 2_656 180.0
O5 Zn1 O6 . . 88.59(11)
O5 Zn1 O6 2_656 . 91.41(11)
O5 Zn1 O6 . 2_656 91.41(11)
O5 Zn1 O6 2_656 2_656 88.59(11)
O6 Zn1 O6 . 2_656 180.0
O5 Zn1 O7 . 2_656 92.01(9)
O5 Zn1 O7 2_656 2_656 87.99(9)
O6 Zn1 O7 . 2_656 93.38(10)
O6 Zn1 O7 2_656 2_656 86.62(10)
O5 Zn1 O7 . . 87.99(9)
O5 Zn1 O7 2_656 . 92.01(9)
O6 Zn1 O7 . . 86.62(10)
O6 Zn1 O7 2_656 . 93.38(10)
O7 Zn1 O7 2_656 . 180.0
H5A O5 H5B . . 106.7(6)
H6A O6 H6B . . 108.1(6)
C1 O7 Zn1 . . 128.26(18)
H3N N1 H2N . . 107.6(6)
H3N N1 H1N . . 109.8(7)
H2N N1 H1N . . 105.0(6)
O8 C1 O7 . . 126.0(3)
O8 C1 C2 . . 116.2(2)
O7 C1 C2 . . 117.7(2)
H2A C2 H2B . . 107.9(7)
H2A C2 N1 . . 109.5(4)
H2B C2 N1 . . 109.5(4)
H2A C2 C1 . . 108.5(5)
H2B C2 C1 . . 109.7(4)
O10 Zn2 O10 . 2_665 180.0
O10 Zn2 O11 . 2_665 91.57(10)
O10 Zn2 O11 2_665 2_665 88.43(10)
O10 Zn2 O11 . . 88.43(10)
O10 Zn2 O11 2_665 . 91.57(10)
O11 Zn2 O11 2_665 . 180.0
O10 Zn2 O9 . . 91.52(11)
O10 Zn2 O9 2_665 . 88.48(11)
O11 Zn2 O9 2_665 . 94.16(10)
O11 Zn2 O9 . . 85.84(10)
O10 Zn2 O9 . 2_665 88.48(11)
O10 Zn2 O9 2_665 2_665 91.52(11)
O11 Zn2 O9 2_665 2_665 85.84(10)
O11 Zn2 O9 . 2_665 94.16(10)
O9 Zn2 O9 . 2_665 180.00(12)
H9B O9 H9A . . 106.2(6)
H10A O10 H10B . . 106.1(6)
H11B O11 H11A . . 111.4(6)

loop_
_geom_bond_atom_site_label_1
_geom_bond_atom_site_label_2
_geom_bond_site_symmetry_2
_geom_bond_distance
S1 O3 . 1.473(4)
S1 O1 . 1.474(5)
S1 O4 . 1.480(6)
S1 O2 . 1.484(4)
Zn1 O5 . 2.039(2)
Zn1 O5 2_656 2.039(2)
Zn1 O6 . 2.093(3)
Zn1 O6 2_656 2.094(3)
Zn1 O7 2_656 2.173(2)
Zn1 O7 . 2.173(2)
O5 H5A . 0.973(7)
O5 H5B . 0.997(7)
O6 H6A . 0.981(6)
O6 H6B . 0.985(6)
O7 C1 . 1.272(4)
O8 C1 . 1.240(3)
N1 H3N . 1.022(6)
N1 H2N . 1.027(8)
N1 H1N . 1.033(7)
N1 C2 . 1.481(2)
C1 C2 . 1.523(4)
C2 H2A . 1.085(6)
C2 H2B . 1.091(7)
Zn2 O10 . 2.067(3)
Zn2 O10 2_665 2.067(3)
Zn2 O11 2_665 2.075(2)
Zn2 O11 . 2.075(2)
Zn2 O9 . 2.129(3)
Zn2 O9 2_665 2.129(3)
O9 H9B . 0.966(6)
O9 H9A . 0.979(5)
O10 H10A . 0.977(8)
O10 H10B . 0.979(6)
O11 H11B . 0.966(6)
O11 H11A . 0.966(6)

loop_
_geom_hbond_atom_site_label_D
_geom_hbond_atom_site_label_H
_geom_hbond_atom_site_label_A
_geom_hbond_site_symmetry_A
_geom_hbond_distance_DH
_geom_hbond_distance_HA
_geom_hbond_distance_DA
_geom_hbond_angle_DHA
O5 H5A O4 2_566 0.973(7) 1.793(7) 2.755(4) 169.0(7)
O5 H5B O8 1_455 0.997(7) 1.656(8) 2.642(4) 168.9(6)
O6 H6A O3 1_645 0.981(6) 1.722(6) 2.696(3) 170.8(5)
O6 H6B O4 1_545 0.985(6) 1.751(5) 2.729(3) 171.8(7)
O9 H9A O1 1_545 0.979(5) 1.732(5) 2.707(3) 173.8(6)
O9 H9B O2 . 0.966(6) 1.895(6) 2.811(3) 157.2(6)
O10 H10A O3 1_645 0.977(8) 1.740(8) 2.713(4) 173.0(7)
O10 H10B O2 2_665 0.979(6) 1.811(7) 2.745(4) 158.5(7)
O11 H11A O2 1_655 0.966(6) 1.772(6) 2.726(3) 168.6(6)
O11 H11B O1 . 0.966(6) 1.824(6) 2.750(3) 159.5(7)
C2 H2A O2 1_655 1.085(6) 2.682(9) 3.351(4) 119.4(6)
C2 H2A O5 2_666 1.085(6) 2.716(8) 3.489(3) 127.9(6)
C2 H2B O10 . 1.091(7) 2.579(8) 3.649(4) 166.7(7)
N1 H1N O7 2_666 1.033(7) 1.853(7) 2.848(3) 160.8(7)
N1 H2N O4 . 1.027(8) 1.961(7) 2.877(3) 147.0(7)
N1 H3N O6 . 1.022(6) 2.216(7) 3.066(3) 139.5(5)

_cod_database_fobs_code 2241849
